data_2217606
loop_
_publ_author_name
'Aleksandra A. Knapik'
'Wladek Minor'
'Maksymilian Chruszcz'

_publ_section_title
;
 2,3-Difluorobenzoic acid
;
_journal_coeditor_code OM2199
_journal_issue 2
_journal_name_full 'Acta Crystallographica Section E'
_journal_page_first o466
_journal_page_last o466
_journal_paper_doi 10.1107/S1600536808001232
_journal_volume 64
_journal_year 2008
_chemical_formula_iupac 'C7 H4 F2 O2'
_chemical_formula_moiety 'C7 H4 F2 O2'
_chemical_formula_sum 'C7 H4 F2 O2'
_chemical_formula_weight 158.10
_chemical_name_common '2,3-difluorobenzoic acid'
_chemical_name_systematic '2,3-difluorobenzoic acid'
_space_group_IT_number 14
_symmetry_cell_setting monoclinic
_symmetry_space_group_name_Hall '-P 2ybc'
_symmetry_space_group_name_H-M 'P 1 21/c 1'
_atom_sites_solution_hydrogens difmap
_atom_sites_solution_primary direct
_atom_sites_solution_secondary difmap
_audit_creation_method SHELXL-97
_cell_angle_alpha 90.00
_cell_angle_beta 92.270(10)
_cell_angle_gamma 90.00
_cell_formula_units_Z 4
_cell_length_a 3.7610(10)
_cell_length_b 6.5200(10)
_cell_length_c 26.521(2)
_cell_measurement_reflns_used 25713
_cell_measurement_temperature 293(2)
_cell_measurement_theta_max 30.0
_cell_measurement_theta_min 3.1
_cell_volume 649.8(2)
_computing_cell_refinement 'HKL-2000 (Otwinowski & Minor, 1997)'
_computing_data_collection 'HKL-2000 (Otwinowski & Minor, 1997)'
_computing_data_reduction 'HKL-2000 (Otwinowski & Minor, 1997)'
_computing_molecular_graphics
;
HKL-3000SM (Minor <i>et al.</i>,  2006),
Mercury (Macrae <i>et al.</i>,  2006),
ORTEPIII (Burnett & Johnson, 1996) and
ORTEP-3 (Farrugia, 1997)
;
_computing_publication_material 'HKL-3000SM (Minor <i>et al.</i>,  2006)'
_computing_structure_refinement
;
SHELXL97 (Sheldrick, 2008) and
HKL-3000SM (Minor <i>et al.</i>,  2006)
;
_computing_structure_solution
;
SHELXS97 (Sheldrick, 2008)
and HKL-3000SM (Minor <i>et al.</i>,  2006)
;
_diffrn_ambient_temperature 293(2)
_diffrn_detector_area_resol_mean 10
_diffrn_measured_fraction_theta_full 0.991
_diffrn_measured_fraction_theta_max 0.991
_diffrn_measurement_device_type 'Rigaku R-AXIS RAPID'
_diffrn_measurement_method '\w scans with \c offset'
_diffrn_radiation_monochromator graphite
_diffrn_radiation_source 'fine-focus sealed tube'
_diffrn_radiation_type MoK\a
_diffrn_radiation_wavelength 0.71074
_diffrn_reflns_av_R_equivalents 0.031
_diffrn_reflns_av_sigmaI/netI 0.0142
_diffrn_reflns_limit_h_max 5
_diffrn_reflns_limit_h_min -5
_diffrn_reflns_limit_k_max 9
_diffrn_reflns_limit_k_min -9
_diffrn_reflns_limit_l_max 37
_diffrn_reflns_limit_l_min -37
_diffrn_reflns_number 25713
_diffrn_reflns_theta_full 30.0
_diffrn_reflns_theta_max 30.0
_diffrn_reflns_theta_min 3.1
_diffrn_standards_decay_% 0
_exptl_absorpt_coefficient_mu 0.154
_exptl_absorpt_correction_T_max 1.00
_exptl_absorpt_correction_T_min 0.98
_exptl_absorpt_correction_type multi-scan
_exptl_absorpt_process_details '(Otwinowski <i>et al.</i>,  2003)'
_exptl_crystal_colour colorless
_exptl_crystal_density_diffrn 1.616
_exptl_crystal_density_method 'not measured'
_exptl_crystal_description plate
_exptl_crystal_F_000 320
_exptl_crystal_size_max 0.15
_exptl_crystal_size_mid 0.15
_exptl_crystal_size_min 0.02
_refine_diff_density_max 0.285
_refine_diff_density_min -0.133
_refine_ls_extinction_method none
_refine_ls_goodness_of_fit_ref 1.056
_refine_ls_hydrogen_treatment refall
_refine_ls_matrix_type full
_refine_ls_number_parameters 116
_refine_ls_number_reflns 1881
_refine_ls_number_restraints 0
_refine_ls_restrained_S_all 1.056
_refine_ls_R_factor_all 0.0590
_refine_ls_R_factor_gt 0.0435
_refine_ls_shift/su_max 0.000
_refine_ls_shift/su_mean 0.000
_refine_ls_structure_factor_coef Fsqd
_refine_ls_weighting_details 'calc w=1/[\s^2^(Fo^2^)+(0.0665P)^2^+0.0891P] where P=(Fo^2^+2Fc^2^)/3'
_refine_ls_weighting_scheme calc
_refine_ls_wR_factor_gt 0.1208
_refine_ls_wR_factor_ref 0.1331
_reflns_number_gt 1371
_reflns_number_total 1881
_reflns_observed_criterion >-3sigma(I)
_reflns_threshold_expression >2sigma(I)
_cod_data_source_file om2199.cif
_cod_data_source_block I
_cod_original_sg_symbol_H-M 'P 21/c'
_cod_database_code 2217606
_cod_database_fobs_code 2217606

loop_
_symmetry_equiv_pos_as_xyz
'x, y, z'
'-x, y+1/2, -z+1/2'
'-x, -y, -z'
'x, -y-1/2, z-1/2'

loop_
_atom_site_type_symbol
_atom_site_label
_atom_site_fract_x
_atom_site_fract_y
_atom_site_fract_z
_atom_site_U_iso_or_equiv
_atom_site_adp_type
_atom_site_calc_flag
_atom_site_occupancy
C C1 0.3028(3) 0.18896(18) 0.09787(4) 0.0453(3) Uani d 1
C C2 0.3710(3) 0.2435(2) 0.14793(5) 0.0507(3) Uani d 1
C C3 0.2895(4) 0.1088(2) 0.18600(5) 0.0580(3) Uani d 1
C C4 0.1428(4) -0.0797(2) 0.17592(6) 0.0607(4) Uani d 1
C C5 0.0737(4) -0.1357(2) 0.12626(6) 0.0587(3) Uani d 1
C C6 0.1521(3) -0.0033(2) 0.08785(5) 0.0517(3) Uani d 1
C C7 0.3892(3) 0.32666(19) 0.05550(5) 0.0485(3) Uani d 1
F F1 0.5159(3) 0.42443(14) 0.16134(3) 0.0748(3) Uani d 1
F F2 0.3611(3) 0.16829(19) 0.23412(3) 0.0893(4) Uani d 1
O O1 0.5592(3) 0.48801(16) 0.06313(4) 0.0673(3) Uani d 1
O O2 0.2818(3) 0.26822(19) 0.01143(4) 0.0742(4) Uani d 1
H H2 0.330(8) 0.372(4) -0.0169(13) 0.158(11) Uiso d 1
H H4 0.090(5) -0.174(3) 0.2020(8) 0.087(6) Uiso d 1
H H5 -0.026(5) -0.264(3) 0.1183(7) 0.079(5) Uiso d 1
H H6 0.104(4) -0.037(3) 0.0534(6) 0.057(4) Uiso d 1

loop_
_atom_site_aniso_label
_atom_site_aniso_U_11
_atom_site_aniso_U_22
_atom_site_aniso_U_33
_atom_site_aniso_U_12
_atom_site_aniso_U_13
_atom_site_aniso_U_23
C1 0.0441(6) 0.0446(6) 0.0472(6) 0.0012(5) 0.0014(4) -0.0005(5)
C2 0.0550(7) 0.0465(6) 0.0503(6) 0.0009(5) 0.0003(5) -0.0037(5)
C3 0.0635(8) 0.0653(8) 0.0451(6) 0.0066(6) 0.0024(5) 0.0018(6)
C4 0.0593(7) 0.0625(8) 0.0607(8) 0.0018(6) 0.0074(6) 0.0151(6)
C5 0.0565(7) 0.0494(7) 0.0699(9) -0.0047(6) 0.0003(6) 0.0058(6)
C6 0.0524(7) 0.0495(7) 0.0529(7) -0.0036(5) -0.0017(5) -0.0021(5)
C7 0.0503(6) 0.0481(6) 0.0471(6) -0.0027(5) 0.0001(5) -0.0024(5)
F1 0.1091(7) 0.0572(5) 0.0576(5) -0.0162(5) -0.0039(5) -0.0095(4)
F2 0.1270(9) 0.0956(8) 0.0449(5) -0.0067(7) 0.0015(5) -0.0011(5)
O1 0.0901(7) 0.0569(6) 0.0544(5) -0.0240(5) -0.0021(5) 0.0016(4)
O2 0.1028(9) 0.0728(7) 0.0461(5) -0.0317(6) -0.0058(5) 0.0013(5)

loop_
_atom_type_symbol
_atom_type_description
_atom_type_scat_dispersion_real
_atom_type_scat_dispersion_imag
_atom_type_scat_source
C C 0.0033 0.0016 'International Tables Vol C Tables 4.2.6.8 and 6.1.1.4'
H H 0.0000 0.0000 'International Tables Vol C Tables 4.2.6.8 and 6.1.1.4'
O O 0.0106 0.0060 'International Tables Vol C Tables 4.2.6.8 and 6.1.1.4'
F F 0.0171 0.0103 'International Tables Vol C Tables 4.2.6.8 and 6.1.1.4'

loop_
_geom_angle_atom_site_label_1
_geom_angle_atom_site_label_2
_geom_angle_atom_site_label_3
_geom_angle
C2 C1 C6 118.03(12)
C2 C1 C7 122.09(11)
C6 C1 C7 119.88(11)
F1 C2 C3 117.71(12)
F1 C2 C1 122.43(12)
C3 C2 C1 119.86(12)
F2 C3 C4 120.41(13)
F2 C3 C2 117.76(14)
C4 C3 C2 121.82(13)
C3 C4 C5 118.84(13)
C3 C4 H4 122.2(12)
C5 C4 H4 119.0(12)
C6 C5 C4 120.17(14)
C6 C5 H5 119.2(12)
C4 C5 H5 120.6(11)
C5 C6 C1 121.28(13)
C5 C6 H6 122.0(10)
C1 C6 H6 116.8(10)
O1 C7 O2 122.84(12)
O1 C7 C1 121.00(11)
O2 C7 C1 116.15(11)
C7 O2 H2 114.3(16)

loop_
_geom_bond_atom_site_label_1
_geom_bond_atom_site_label_2
_geom_bond_distance
C1 C2 1.3885(17)
C1 C6 1.3968(17)
C1 C7 1.4842(17)
C2 F1 1.3415(16)
C2 C3 1.3819(19)
C3 F2 1.3508(16)
C3 C4 1.369(2)
C4 C5 1.381(2)
C4 H4 0.95(2)
C5 C6 1.376(2)
C5 H5 0.94(2)
C6 H6 0.950(16)
C7 O1 1.2435(16)
C7 O2 1.2796(15)
O2 H2 1.03(3)

loop_
_geom_hbond_atom_site_label_D
_geom_hbond_atom_site_label_H
_geom_hbond_atom_site_label_A
_geom_hbond_site_symmetry_A
_geom_hbond_distance_DH
_geom_hbond_distance_HA
_geom_hbond_distance_DA
_geom_hbond_angle_DHA
C5 H5 O1 1_445 0.94(2) 2.65(2) 3.509(2) 153(2)
O2 H2 O1 3_665 1.03(3) 1.60(3) 2.625(2) 173(3)
C6 H6 O2 3_555 0.95(2) 2.67(2) 3.498(2) 146.0(10)
C4 H4 F2 2_545 0.95(2) 2.65(2) 3.513(2) 151(2)

loop_
_geom_torsion_atom_site_label_1
_geom_torsion_atom_site_label_2
_geom_torsion_atom_site_label_3
_geom_torsion_atom_site_label_4
_geom_torsion
C6 C1 C2 F1 179.84(11)
C7 C1 C2 F1 0.6(2)
C6 C1 C2 C3 -0.03(19)
C7 C1 C2 C3 -179.23(12)
F1 C2 C3 F2 0.0(2)
C1 C2 C3 F2 179.88(12)
F1 C2 C3 C4 -179.64(13)
C1 C2 C3 C4 0.2(2)
F2 C3 C4 C5 -179.87(13)
C2 C3 C4 C5 -0.2(2)
C3 C4 C5 C6 0.0(2)
C4 C5 C6 C1 0.2(2)
C2 C1 C6 C5 -0.17(19)
C7 C1 C6 C5 179.05(12)
C2 C1 C7 O1 7.3(2)
C6 C1 C7 O1 -171.85(12)
C2 C1 C7 O2 -173.28(12)
C6 C1 C7 O2 7.53(18)

loop_
_cod_related_entry_id
_cod_related_entry_database
_cod_related_entry_code
1 ChemSpider 328957
